data_2010768
loop_
_publ_author_name
'Novoa de Armas, H\'ector'
'Blaton, Norbert M.'
'Peeters, Oswald M.'
'De Ranter, Camiel J.'
'Pita, Beatriz'
'Sotelo, Eddy'
'Ravin\~a, Enrique'
'Su\'arez, Margarita'

_publ_section_title
;
 5-Amino-6-phenyl-1,6-dihydropyridazin-3(2<i>H</i>)-one
;
_journal_issue 3
_journal_name_full 'Acta Crystallographica Section C'
_journal_page_first 345
_journal_page_last 346
_journal_paper_doi 10.1107/S0108270199015231
_journal_volume 56
_journal_year 2000
_chemical_formula_moiety 'C10 H9 N3 O1'
_chemical_formula_structural 'C10 H9 N3 O'
_chemical_formula_sum 'C10 H9 N3 O'
_chemical_formula_weight 187.20
_chemical_name_systematic
;
5-Amino-6-phenyl-1,6-dihydropyridazin-3(2H)-one
;
_space_group_IT_number 61
_symmetry_cell_setting orthorhombic
_symmetry_space_group_name_Hall '-P 2ac 2ab'
_symmetry_space_group_name_H-M 'P b c a'
_cell_angle_alpha 90
_cell_angle_beta 90
_cell_angle_gamma 90
_cell_formula_units_Z 8
_cell_length_a 8.752(2)
_cell_length_b 10.525(5)
_cell_length_c 20.619(5)
_cell_measurement_reflns_used 25
_cell_measurement_temperature 293(2)
_cell_measurement_theta_max 28.12
_cell_measurement_theta_min 10.78
_cell_volume 1899.3(11)
_computing_cell_refinement XSCANS
_computing_data_collection 'XSCANS (Siemens, 1996)'
_computing_data_reduction XSCANS
_computing_molecular_graphics 'DIAMOND (Bergerhoff, 1996)'
_computing_publication_material
;
PLATON (Spek, 1990), PARST (Nardelli, 1983, 1995) and PARSTCIF
(Nardelli, 1992)
;
_computing_structure_refinement 'SHELXL97 (Sheldrick, 1997a)'
_computing_structure_solution 'SHELXS97 (Sheldrick, 1997b)'
_diffrn_ambient_temperature 293(2)
_diffrn_measurement_device_type 'Siemens P4 four-circle'
_diffrn_measurement_method '2\q/\w scans'
_diffrn_radiation_monochromator graphite
_diffrn_radiation_source 'fine-focus sealed tube'
_diffrn_radiation_type 'Cu K\a'
_diffrn_radiation_wavelength 1.54178
_diffrn_reflns_av_R_equivalents .024
_diffrn_reflns_av_sigmaI/netI .024
_diffrn_reflns_limit_h_max 9
_diffrn_reflns_limit_h_min -1
_diffrn_reflns_limit_k_max 11
_diffrn_reflns_limit_k_min -1
_diffrn_reflns_limit_l_max 22
_diffrn_reflns_limit_l_min -1
_diffrn_reflns_number 1733
_diffrn_reflns_reduction_process
;
;
_diffrn_reflns_theta_full 57.19
_diffrn_reflns_theta_max 57.19
_diffrn_reflns_theta_min 4.29
_diffrn_standards_decay_% <1.0
_diffrn_standards_interval_count 100
_diffrn_standards_number 3
_exptl_absorpt_coefficient_mu .73
_exptl_absorpt_correction_T_max .903
_exptl_absorpt_correction_T_min .626
_exptl_absorpt_correction_type \y-scan
_exptl_absorpt_process_details '(North et al., 1968)'
_exptl_crystal_colour 'light green'
_exptl_crystal_density_diffrn 1.309
_exptl_crystal_density_meas ?
_exptl_crystal_description prism
_exptl_crystal_F_000 784
_exptl_crystal_size_max .48
_exptl_crystal_size_mid .20
_exptl_crystal_size_min .14
_refine_diff_density_max .140
_refine_diff_density_min -.140
_refine_ls_extinction_coef .0110(8)
_refine_ls_extinction_method 'SHELXL97 (Sheldrick, 1997a)'
_refine_ls_goodness_of_fit_all 1.100
_refine_ls_goodness_of_fit_ref 1.100
_refine_ls_hydrogen_treatment constr
_refine_ls_matrix_type full
_refine_ls_number_parameters 128
_refine_ls_number_reflns 1266
_refine_ls_number_restraints 0
_refine_ls_R_factor_all .043
_refine_ls_R_factor_gt .038
_refine_ls_shift/su_max .002
_refine_ls_shift/su_mean .005
_refine_ls_structure_factor_coef Fsqd
_refine_ls_weighting_details 'calc w = 1/[\s^2^(Fo^2^)+(0.0532P)^2^+0.757P] where P=(Fo^2^+2Fc^2^)/3'
_refine_ls_weighting_scheme calc
_refine_ls_wR_factor_ref .104
_reflns_number_gt 1102
_reflns_number_total 1266
_reflns_threshold_expression I>2\s(I)
_cod_data_source_file sk1336.cif
_cod_data_source_block I
_cod_depositor_comments
;
The following automatic conversions were performed:

'_refine_ls_matrix_type' value 'Full' changed to 'full' according to
/home/saulius/struct/CIF-dictionaries/cif_core.dic dictionary named
'cif_core.dic' version 2.4.1 from 2010-06-29.

Automatic conversion script
Id: cif_fix_values 1715 2011-07-08 13:25:40Z adriana 

The following automatic conversions were performed:

'_exptl_crystal_density_meas' value 'not measured' was changed to '?'
- the value is perceived as not measured.

Automatic conversion script
Id: cif_fix_values 3008 2015-01-20 13:52:24Z robertas 
;
_cod_original_formula_sum 'C10 H9 N3 O1'
_cod_database_code 2010768
_cod_database_fobs_code 2010768

loop_
_symmetry_equiv_pos_as_xyz
x,y,z
1/2-x,-y,1/2+z
1/2+x,1/2-y,-z
-x,1/2+y,1/2-z
-x,-y,-z
1/2+x,y,1/2-z
1/2-x,1/2+y,z
x,1/2-y,1/2+z

loop_
_atom_site_aniso_label
_atom_site_aniso_U_11
_atom_site_aniso_U_22
_atom_site_aniso_U_33
_atom_site_aniso_U_12
_atom_site_aniso_U_13
_atom_site_aniso_U_23
O1 .0381(8) .0439(9) .0709(10) -.0002(6) .0115(7) -.0187(7)
N1 .0320(9) .0355(10) .0506(9) -.0025(7) .0050(7) -.0081(7)
N2 .0359(9) .0363(9) .0432(9) -.0014(7) .0036(7) -.0069(7)
N3 .0392(10) .0461(11) .0657(12) -.0100(8) .0110(8) -.0147(9)
C1 .0352(10) .0274(10) .0458(11) .0048(8) -.0012(8) -.0030(8)
C2 .0359(10) .0268(10) .0498(11) -.0001(8) -.0026(9) -.0050(8)
C3 .0329(10) .0302(10) .0412(10) .0002(8) -.0019(8) .0031(8)
C4 .0363(11) .0315(11) .0361(10) -.0006(8) -.0001(8) -.0008(8)
C5 .0345(10) .0429(12) .0388(10) -.0018(9) -.0005(8) -.0050(9)
C6 .0555(13) .0609(14) .0485(12) -.0034(12) .0095(10) -.0031(11)
C7 .0655(16) .100(2) .0552(14) -.0064(15) .0222(12) -.0095(15)
C8 .0595(16) .096(2) .0746(18) .0097(15) .0132(13) -.0373(16)
C9 .0577(14) .0575(15) .0754(16) .0120(12) -.0010(13) -.0252(13)
C10 .0478(12) .0457(13) .0508(12) -.0003(10) .0003(9) -.0097(10)

loop_
_atom_site_label
_atom_site_fract_x
_atom_site_fract_y
_atom_site_fract_z
_atom_site_U_iso_or_equiv
_atom_site_thermal_displace_type
_atom_site_occupancy
_atom_site_type_symbol
O1 .11598(15) .12824(13) .02499(7) .0510(5) Uani 1.000 O
N1 .17603(17) -.02452(14) -.04753(7) .0394(5) Uani 1.000 N
N2 .26660(17) -.08609(15) -.08973(7) .0385(5) Uani 1.000 N
N3 .59357(19) .12476(17) -.08433(9) .0503(6) Uani 1.000 N
C1 .2131(2) .08360(17) -.01433(9) .0361(6) Uani 1.000 C
C2 .3567(2) .13477(17) -.02767(9) .0375(6) Uani 1.000 C
C3 .4539(2) .07773(17) -.07128(9) .0348(6) Uani 1.000 C
C4 .4014(2) -.03863(17) -.10159(8) .0346(6) Uani 1.000 C
C5 .4959(2) -.11395(19) -.14795(9) .0387(6) Uani 1.000 C
C6 .5656(3) -.0585(2) -.20123(10) .0550(8) Uani 1.000 C
C7 .6450(3) -.1341(3) -.24540(12) .0736(10) Uani 1.000 C
C8 .6569(3) -.2625(3) -.23604(13) .0767(10) Uani 1.000 C
C9 .5887(3) -.3180(3) -.18367(12) .0635(9) Uani 1.000 C
C10 .5084(2) -.2448(2) -.13948(10) .0481(7) Uani 1.000 C
H1 .08672 -.05595 -.04081 .0512 Uiso 1.000 H
H2 .38729 .20876 -.00671 .0487 Uiso 1.000 H
H3A .62458 .19259 -.06515 .0654 Uiso 1.000 H
H3B .65179 .08699 -.11184 .0654 Uiso 1.000 H
H6 .55937 .02884 -.20754 .0715 Uiso 1.000 H
H7 .69038 -.09698 -.28152 .0957 Uiso 1.000 H
H8 .71141 -.31196 -.26538 .0999 Uiso 1.000 H
H9 .59621 -.40536 -.17765 .0826 Uiso 1.000 H
H10 .46255 -.28333 -.10386 .0626 Uiso 1.000 H

loop_
_atom_type_symbol
_atom_type_description
_atom_type_scat_dispersion_real
_atom_type_scat_dispersion_imag
_atom_type_scat_source
O O .0492 .0322 'International Tables Vol C Tables 4.2.6.8 and 6.1.1.4'
N N .0311 .0180 'International Tables Vol C Tables 4.2.6.8 and 6.1.1.4'
H H .0000 .0000 'International Tables Vol C Tables 4.2.6.8 and 6.1.1.4'
C C .0181 .0091 'International Tables Vol C Tables 4.2.6.8 and 6.1.1.4'

loop_
_geom_angle_atom_site_label_1
_geom_angle_atom_site_label_2
_geom_angle_atom_site_label_3
_geom_angle
_geom_angle_publ_flag
N2 N1 C1 125.86(15) yes
N1 N2 C4 118.06(15) yes
N2 N1 H1 117.07 no
C1 N1 H1 117.08 no
C3 N3 H3A 119.99 no
H3A N3 H3B 120.00 no
C3 N3 H3B 120.00 no
O1 C1 C2 126.04(17) yes
N1 C1 C2 115.88(16) yes
O1 C1 N1 118.07(16) yes
C1 C2 C3 121.17(17) no
N3 C3 C2 122.12(17) yes
N3 C3 C4 120.82(16) yes
C2 C3 C4 117.03(16) no
C3 C4 C5 123.32(16) no
N2 C4 C5 114.71(16) yes
N2 C4 C3 121.97(16) yes
C4 C5 C6 121.89(18) no
C6 C5 C10 118.78(18) no
C4 C5 C10 119.25(17) no
C5 C6 C7 119.8(2) no
C6 C7 C8 120.6(2) no
C7 C8 C9 120.0(3) no
C8 C9 C10 120.3(3) no
C5 C10 C9 120.5(2) no
C1 C2 H2 119.41 no
C3 C2 H2 119.42 no
C5 C6 H6 120.10 no
C7 C6 H6 120.11 no
C6 C7 H7 119.73 no
C8 C7 H7 119.67 no
C7 C8 H8 120.00 no
C9 C8 H8 119.96 no
C8 C9 H9 119.85 no
C10 C9 H9 119.87 no
C5 C10 H10 119.76 no
C9 C10 H10 119.74 no

loop_
_geom_bond_atom_site_label_1
_geom_bond_atom_site_label_2
_geom_bond_site_symmetry_1
_geom_bond_site_symmetry_2
_geom_bond_distance
_geom_bond_publ_flag
O1 C1 . . 1.265(2) yes
N1 N2 . . 1.344(2) yes
N1 C1 . . 1.367(2) yes
N2 C4 . . 1.304(2) yes
N3 C3 . . 1.346(3) yes
N1 H1 . . .8600 no
N3 H3A . . .8601 no
N3 H3B . . .8599 no
C1 C2 . . 1.395(3) yes
C2 C3 . . 1.376(3) yes
C3 C4 . . 1.450(3) yes
C4 C5 . . 1.492(3) no
C5 C10 . . 1.393(3) no
C5 C6 . . 1.385(3) no
C6 C7 . . 1.395(4) no
C7 C8 . . 1.369(4) no
C8 C9 . . 1.365(4) no
C9 C10 . . 1.385(3) no
C2 H2 . . .9300 no
C6 H6 . . .9300 no
C7 H7 . . .9301 no
C8 H8 . . .9298 no
C9 H9 . . .9301 no
C10 H10 . . .9300 no

loop_
_geom_contact_atom_site_label_1
_geom_contact_atom_site_label_2
_geom_contact_distance
_geom_contact_site_symmetry_2
_geom_contact_publ_flag
O1 N3 2.880(3) 3_455 no
O1 C2 3.373(3) 3_455 no
O1 N1 2.818(2) 5_555 no
O1 H2 2.6629 3_455 no
O1 H3A 2.0609 3_455 no
O1 H1 1.9577 5_555 no
O1 H10 2.8978 7_555 no
N1 O1 2.818(2) 5_555 no
N2 C2 3.381(3) 7_545 no
N3 C6 3.097(3) . no
N3 C1 3.437(3) 5_655 no
N3 O1 2.880(3) 3_555 no
N2 H7 2.7396 6_454 no
N2 H10 2.7084 . no
N3 H6 2.7500 . no
C1 N3 3.437(3) 5_655 no
C2 N2 3.381(3) 7_555 no
C2 C3 3.451(3) 5_655 no
C2 C4 3.551(3) 5_655 no
C2 O1 3.373(3) 3_555 no
C3 C2 3.451(3) 5_655 no
C3 C3 3.460(3) 5_655 no
C4 C2 3.551(3) 5_655 no
C6 N3 3.097(3) . no
C1 H1 2.8745 5_555 no
C1 H10 2.7808 7_555 no
C1 H3A 2.9723 3_455 no
C3 H6 3.0017 . no
C4 H7 3.0979 6_454 no
C5 H3B 2.6246 . no
C5 H7 3.0490 6_454 no
C6 H3B 2.5122 . no
C9 H6 3.0512 4_644 no
C9 H3B 2.8900 7_645 no
H1 O1 1.9577 5_555 no
H1 C1 2.8745 5_555 no
H1 H1 2.5541 5_555 no
H1 H2 2.5843 7_545 no
H2 H3A 2.4070 . no
H2 O1 2.6629 3_555 no
H2 H1 2.5843 7_555 no
H3A H2 2.4070 . no
H3A O1 2.0609 3_555 no
H3A C1 2.9723 3_555 no
H3B C5 2.6246 . no
H3B C6 2.5122 . no
H3B H6 2.2187 . no
H3B C9 2.8900 7_655 no
H3B H9 2.5908 7_655 no
H6 N3 2.7500 . no
H6 C3 3.0017 . no
H6 H3B 2.2187 . no
H6 C9 3.0512 4_654 no
H7 N2 2.7396 6_554 no
H7 C4 3.0979 6_554 no
H7 C5 3.0490 6_554 no
H9 H3B 2.5908 7_645 no
H10 N2 2.7084 . no
H10 O1 2.8978 7_545 no
H10 C1 2.7808 7_545 no

loop_
_geom_hbond_atom_site_label_D
_geom_hbond_atom_site_label_H
_geom_hbond_atom_site_label_A
_geom_hbond_site_symmetry_A
_geom_hbond_distance_DH
_geom_hbond_distance_HA
_geom_hbond_distance_DA
_geom_hbond_angle_DHA
_geom_hbond_publ_flag
N1 H1 O1 5_555 .86 1.96 2.818(2) 180 yes
N3 H3A O1 3_555 .86 2.06 2.880(3) 159 yes

loop_
_geom_torsion_atom_site_label_1
_geom_torsion_atom_site_label_2
_geom_torsion_atom_site_label_3
_geom_torsion_atom_site_label_4
_geom_torsion
_geom_torsion_publ_flag
C1 N1 N2 C4 -1.3(3) no
N2 N1 C1 O1 -178.29(16) no
N2 N1 C1 C2 1.9(3) no
N1 N2 C4 C3 -.7(2) no
N1 N2 C4 C5 178.87(15) no
O1 C1 C2 C3 179.65(19) no
N1 C1 C2 C3 -.6(3) no
C1 C2 C3 N3 -179.27(18) no
C1 C2 C3 C4 -1.1(3) no
N3 C3 C4 N2 180.000(10) no
C2 C3 C4 C5 -177.67(17) no
N3 C3 C4 C5 .5(3) no
C2 C3 C4 N2 1.8(3) no
C3 C4 C5 C10 132.03(19) no
N2 C4 C5 C6 129.2(2) no
N2 C4 C5 C10 -47.5(2) no
C3 C4 C5 C6 -51.3(3) no
C4 C5 C6 C7 -176.1(2) no
C10 C5 C6 C7 .6(3) no
C4 C5 C10 C9 176.60(19) no
C6 C5 C10 C9 -.2(3) no
C5 C6 C7 C8 -1.1(4) no
C6 C7 C8 C9 1.0(4) no
C7 C8 C9 C10 -.6(4) no
C8 C9 C10 C5 .1(3) no

loop_
_cod_related_entry_id
_cod_related_entry_database
_cod_related_entry_code
1 ChemSpider 525491
